data_4027788
loop_
_publ_author_name
'Yi-Lin Wu'
'Mihaiela C. Stuparu'
'Corinne Boudon'
'Jean-Paul Gisselbrecht'
'W. Bernd Schweizer'
'Kim K. Baldridge'
'Jay S. Siegel'
'Fran\,cois Diederich'

_publ_section_title
;
 Structural, Optical, and Electrochemical Properties of Three-Dimensional
 Push-Pull Corannulenes
;
_journal_name_full 'Journal of Organic Chemistry'
_journal_page_first 11014
_journal_page_last 11026
_journal_paper_doi 10.1021/jo302217n
_journal_volume 77
_journal_year 2012
_chemical_formula_moiety 'C41 H24 F3 N3 , C H Cl3'
_chemical_formula_sum 'C42 H25 Cl3 F3 N3'
_chemical_formula_weight 735.00
_chemical_name_systematic
; 
 ? 
;
_space_group_IT_number 2
_symmetry_cell_setting triclinic
_symmetry_space_group_name_Hall '-P 1'
_symmetry_space_group_name_H-M 'P -1'
_atom_sites_solution_hydrogens geom
_atom_sites_solution_primary direct
_atom_sites_solution_secondary difmap
_cell_angle_alpha 70.961(5)
_cell_angle_beta 84.168(5)
_cell_angle_gamma 88.955(5)
_cell_formula_units_Z 4
_cell_length_a 11.8172(15)
_cell_length_b 14.954(2)
_cell_length_c 20.549(3)
_cell_measurement_reflns_used 4040
_cell_measurement_temperature 100(2)
_cell_measurement_theta_max 22.11
_cell_measurement_theta_min 2.27
_cell_volume 3414.5(8)
_computing_cell_refinement 'Bruker SAINT'
_computing_data_collection 'Bruker APEX2'
_computing_data_reduction 'Bruker SAINT'
_computing_molecular_graphics 'Platon, Ortep'
_computing_publication_material 'Bruker SHELXTL'
_computing_structure_refinement 'OLEX2 (Dolomanov, 2009), SHELXL-97 (Sheldrick, 2008)'
_computing_structure_solution 'SHELXS-97 (Sheldrick, 2008)'
_diffrn_ambient_temperature 100(2)
_diffrn_measured_fraction_theta_full 0.977
_diffrn_measured_fraction_theta_max 0.977
_diffrn_measurement_device_type 'Bruker APEX-II CCD'
_diffrn_measurement_method '\f and \w scans'
_diffrn_radiation_monochromator graphite
_diffrn_radiation_source 'fine-focus sealed tube'
_diffrn_radiation_type MoK\a
_diffrn_radiation_wavelength 0.71073
_diffrn_reflns_av_R_equivalents 0.0806
_diffrn_reflns_av_sigmaI/netI 0.1226
_diffrn_reflns_limit_h_max 13
_diffrn_reflns_limit_h_min -14
_diffrn_reflns_limit_k_max 17
_diffrn_reflns_limit_k_min -16
_diffrn_reflns_limit_l_max 23
_diffrn_reflns_limit_l_min -24
_diffrn_reflns_number 39740
_diffrn_reflns_theta_full 25.16
_diffrn_reflns_theta_max 25.16
_diffrn_reflns_theta_min 1.05
_exptl_absorpt_coefficient_mu 0.322
_exptl_absorpt_correction_T_max 0.9872
_exptl_absorpt_correction_T_min 0.9414
_exptl_absorpt_correction_type multi-scan
_exptl_absorpt_process_details SADABS
_exptl_crystal_colour orange
_exptl_crystal_density_diffrn 1.430
_exptl_crystal_F_000 1504
_exptl_crystal_size_max 0.19
_exptl_crystal_size_mid 0.11
_exptl_crystal_size_min 0.04
_refine_diff_density_max 0.518
_refine_diff_density_min -0.463
_refine_diff_density_rms 0.099
_refine_ls_extinction_method none
_refine_ls_goodness_of_fit_ref 1.107
_refine_ls_hydrogen_treatment mixed
_refine_ls_matrix_type full
_refine_ls_number_parameters 1119
_refine_ls_number_reflns 11961
_refine_ls_number_restraints 15
_refine_ls_restrained_S_all 1.108
_refine_ls_R_factor_all 0.1606
_refine_ls_R_factor_gt 0.0689
_refine_ls_shift/su_max 0.040
_refine_ls_shift/su_mean 0.001
_refine_ls_structure_factor_coef Fsqd
_refine_ls_weighting_details 'calc w=1/[\s^2^(Fo^2^)+(0.0700P)^2^+0.0000P] where P=(Fo^2^+2Fc^2^)/3'
_refine_ls_weighting_scheme calc
_refine_ls_wR_factor_gt 0.1372
_refine_ls_wR_factor_ref 0.1683
_reflns_number_gt 6279
_reflns_number_total 11961
_reflns_threshold_expression >2sigma(I)
_cod_data_source_file jo302217n_si_002.cif
_cod_data_source_block 8_CHCl3
_cod_original_cell_volume 3414.4(8)
_cod_database_code 4027788

loop_
_symmetry_equiv_pos_as_xyz
'x, y, z'
'-x, -y, -z'

loop_
_atom_site_label
_atom_site_type_symbol
_atom_site_fract_x
_atom_site_fract_y
_atom_site_fract_z
_atom_site_U_iso_or_equiv
_atom_site_adp_type
_atom_site_occupancy
_atom_site_symmetry_multiplicity
_atom_site_calc_flag
_atom_site_refinement_flags
Cl1 Cl 0.92107(17) 0.80851(11) 0.36217(9) 0.0831(6) Uani 1 1 d .
Cl2 Cl 1.10804(13) 0.92118(11) 0.27612(9) 0.0669(5) Uani 1 1 d .
Cl3 Cl 0.88004(13) 0.99055(11) 0.26371(8) 0.0607(4) Uani 1 1 d .
C43 C 0.9647(5) 0.8899(4) 0.2807(3) 0.0547(16) Uani 1 1 d .
H43 H 0.951(4) 0.860(3) 0.246(3) 0.042(14) Uiso 1 1 d .
Cl51 Cl 0.56320(13) -0.00219(10) 0.07695(7) 0.0563(4) Uani 1 1 d .
Cl52 Cl 0.62761(11) -0.09273(9) 0.21375(8) 0.0537(4) Uani 1 1 d .
Cl53 Cl 0.44465(13) 0.03881(11) 0.19326(8) 0.0627(4) Uani 1 1 d .
C93 C 0.5761(4) 0.0104(4) 0.1575(3) 0.0400(13) Uani 1 1 d .
H93 H 0.628(4) 0.063(3) 0.154(2) 0.036(13) Uiso 1 1 d .
F1 F -0.6647(3) 0.6235(2) 0.39082(14) 0.0619(9) Uani 1 1 d .
F2 F -0.8158(2) 0.6888(2) 0.35155(14) 0.0506(8) Uani 1 1 d .
F3 F -0.6711(3) 0.7739(2) 0.34551(16) 0.0596(9) Uani 1 1 d .
N1 N -0.5102(3) 0.5997(3) -0.1750(2) 0.0345(10) Uani 1 1 d .
N26 N -0.6730(4) 0.7808(3) -0.0735(2) 0.0397(11) Uani 1 1 d .
N32 N -0.0522(3) 0.4048(2) -0.02309(19) 0.0286(9) Uani 1 1 d .
C1 C -0.5075(4) 0.6282(3) -0.1303(3) 0.0246(11) Uani 1 1 d .
C2 C -0.5080(4) 0.6635(3) -0.0732(2) 0.0243(11) Uani 1 1 d .
C3 C -0.4338(3) 0.6389(3) -0.0235(2) 0.0227(11) Uani 1 1 d .
C4 C -0.4549(3) 0.6719(3) 0.0371(2) 0.0219(10) Uani 1 1 d .
C5 C -0.3607(4) 0.7341(3) 0.0427(2) 0.0288(11) Uani 1 1 d .
C6 C -0.3127(4) 0.8025(3) -0.0206(3) 0.0304(12) Uani 1 1 d .
H6 H -0.341(4) 0.809(3) -0.063(3) 0.048(16) Uiso 1 1 d .
C7 C -0.2148(4) 0.8573(3) -0.0232(3) 0.0337(12) Uani 1 1 d .
C8 C -0.1824(4) 0.8508(3) 0.0406(2) 0.0263(11) Uani 1 1 d .
C9 C -0.2274(4) 0.7859(3) 0.1032(2) 0.0265(11) Uani 1 1 d .
C10 C -0.3126(4) 0.7192(3) 0.1056(2) 0.0285(11) Uani 1 1 d .
C11 C -0.3184(4) 0.6395(3) 0.1655(2) 0.0292(11) Uani 1 1 d D
H11 H -0.378(2) 0.5851(19) 0.1728(18) 0.015(10) Uiso 1 1 d D
C12 C -0.2363(4) 0.6236(4) 0.2143(3) 0.0334(12) Uani 1 1 d .
H12 H -0.247(4) 0.572(3) 0.253(3) 0.048(15) Uiso 1 1 d .
C13 C -0.1453(4) 0.6847(3) 0.2065(2) 0.0279(11) Uani 1 1 d .
C14 C -0.0391(4) 0.6708(3) 0.2331(3) 0.0282(11) Uani 1 1 d .
H14 H -0.032(4) 0.620(3) 0.272(2) 0.033(13) Uiso 1 1 d .
C15 C 0.0575(4) 0.7244(3) 0.2017(3) 0.0385(13) Uani 1 1 d .
H15 H 0.147(4) 0.704(3) 0.215(3) 0.061(16) Uiso 1 1 d .
C16 C 0.0566(4) 0.7993(3) 0.1375(3) 0.0360(12) Uani 1 1 d .
C17 C -0.0526(4) 0.8229(3) 0.1183(2) 0.0226(10) Uani 1 1 d .
C18 C -0.1490(4) 0.7703(3) 0.1501(2) 0.0277(11) Uani 1 1 d .
C19 C 0.1489(4) 0.8373(3) 0.0846(3) 0.0309(12) Uani 1 1 d D
H19 H 0.235(2) 0.822(3) 0.096(2) 0.047(14) Uiso 1 1 d D
C20 C 0.1261(4) 0.8858(3) 0.0172(3) 0.0401(14) Uani 1 1 d .
H20 H 0.195(4) 0.900(3) -0.022(3) 0.055(15) Uiso 1 1 d .
C21 C 0.0146(4) 0.8989(3) -0.0037(3) 0.0388(13) Uani 1 1 d .
C22 C -0.0687(4) 0.8731(3) 0.0491(2) 0.0253(11) Uani 1 1 d .
C23 C -0.0207(5) 0.9219(3) -0.0736(3) 0.0347(12) Uani 1 1 d .
H23 H 0.037(4) 0.945(3) -0.117(3) 0.058(16) Uiso 1 1 d .
C24 C -0.1314(5) 0.9019(3) -0.0797(3) 0.0368(13) Uani 1 1 d .
H24 H -0.171(4) 0.904(3) -0.116(3) 0.050(17) Uiso 1 1 d .
C25 C -0.5996(4) 0.7287(3) -0.0710(2) 0.0287(11) Uani 1 1 d .
C26 C -0.3350(3) 0.5796(3) -0.0258(2) 0.0214(10) Uani 1 1 d .
C27 C -0.2948(4) 0.5235(3) 0.0370(2) 0.0215(10) Uani 1 1 d D
H27 H -0.341(3) 0.524(2) 0.0838(13) 0.016(10) Uiso 1 1 d D
C28 C -0.2046(4) 0.4650(3) 0.0376(2) 0.0218(11) Uani 1 1 d .
H28 H -0.188(3) 0.425(3) 0.079(2) 0.025(12) Uiso 1 1 d .
C29 C -0.1450(3) 0.4598(3) -0.0234(2) 0.0218(10) Uani 1 1 d .
C30 C -0.1841(4) 0.5174(3) -0.0869(2) 0.0243(11) Uani 1 1 d D
H30 H -0.145(3) 0.513(3) -0.1334(13) 0.022(11) Uiso 1 1 d D
C31 C -0.2756(4) 0.5731(3) -0.0872(2) 0.0257(11) Uani 1 1 d .
H31 H -0.297(3) 0.617(3) -0.130(2) 0.032(13) Uiso 1 1 d .
C33 C -0.0214(5) 0.3379(4) 0.0416(3) 0.0335(13) Uani 1 1 d .
H33A H -0.092(3) 0.287(3) 0.066(2) 0.030(12) Uiso 1 1 d .
H33B H -0.006(3) 0.371(3) 0.073(2) 0.018(11) Uiso 1 1 d .
H33C H 0.047(4) 0.306(3) 0.033(2) 0.036(13) Uiso 1 1 d .
C34 C 0.0066(5) 0.3996(4) -0.0863(3) 0.0379(13) Uani 1 1 d D
H34A H 0.082(3) 0.356(3) -0.078(3) 0.09(2) Uiso 1 1 d D
H34B H -0.036(3) 0.370(3) -0.109(2) 0.029(13) Uiso 1 1 d .
H34C H 0.033(4) 0.462(4) -0.119(2) 0.047(15) Uiso 1 1 d .
C35 C -0.5484(4) 0.6411(3) 0.0803(2) 0.0228(10) Uani 1 1 d D
H35 H -0.598(3) 0.594(2) 0.0681(17) 0.011(9) Uiso 1 1 d D
C36 C -0.5884(3) 0.6599(3) 0.1444(2) 0.0203(10) Uani 1 1 d .
C37 C -0.6447(4) 0.5867(3) 0.1987(2) 0.0244(11) Uani 1 1 d .
H37 H -0.656(3) 0.532(3) 0.190(2) 0.024(12) Uiso 1 1 d .
C38 C -0.6796(4) 0.5984(3) 0.2606(2) 0.0249(11) Uani 1 1 d .
H38 H -0.716(3) 0.543(3) 0.302(2) 0.030(12) Uiso 1 1 d .
C39 C -0.6625(3) 0.6839(3) 0.2706(2) 0.0243(11) Uani 1 1 d .
C40 C -0.6113(4) 0.7578(3) 0.2171(2) 0.0262(11) Uani 1 1 d D
H40 H -0.602(3) 0.8235(18) 0.223(2) 0.036(12) Uiso 1 1 d D
C41 C -0.5744(4) 0.7456(3) 0.1554(3) 0.0260(11) Uani 1 1 d .
H41 H -0.543(3) 0.793(3) 0.116(2) 0.017(11) Uiso 1 1 d .
C42 C -0.7026(4) 0.6945(4) 0.3386(3) 0.0377(13) Uani 1 1 d .
F51 F 0.5862(2) 0.62233(17) 0.44008(14) 0.0414(7) Uani 1 1 d .
F52 F 0.5816(2) 0.66483(16) 0.32975(13) 0.0369(7) Uani 1 1 d .
F53 F 0.7365(2) 0.61816(16) 0.37478(13) 0.0324(6) Uani 1 1 d .
N51 N 0.5677(3) -0.1460(3) 0.4011(2) 0.0394(11) Uani 1 1 d .
N75 N 0.6938(4) 0.1337(3) 0.2797(3) 0.0505(12) Uani 1 1 d .
N82 N 0.0488(3) -0.1076(3) 0.5531(2) 0.0337(10) Uani 1 1 d .
C51 C 0.5524(4) -0.0662(3) 0.3869(2) 0.0285(11) Uani 1 1 d .
C52 C 0.5389(4) 0.0339(3) 0.3715(2) 0.0239(11) Uani 1 1 d .
C53 C 0.4514(3) 0.0735(3) 0.4000(2) 0.0206(10) Uani 1 1 d .
C54 C 0.4550(3) 0.1773(3) 0.3878(2) 0.0198(10) Uani 1 1 d .
C55 C 0.3611(3) 0.2311(3) 0.3510(2) 0.0208(10) Uani 1 1 d .
C56 C 0.3266(4) 0.2039(3) 0.2969(2) 0.0246(11) Uani 1 1 d .
H56 H 0.371(3) 0.161(3) 0.284(2) 0.022(12) Uiso 1 1 d .
C57 C 0.2319(4) 0.2454(3) 0.2598(2) 0.0333(12) Uani 1 1 d .
C58 C 0.1893(4) 0.3229(3) 0.2737(2) 0.0290(12) Uani 1 1 d .
C59 C 0.2215(4) 0.3510(3) 0.3285(3) 0.0314(12) Uani 1 1 d .
C60 C 0.2998(3) 0.3021(3) 0.3731(2) 0.0253(11) Uani 1 1 d .
C61 C 0.2910(4) 0.3179(3) 0.4380(3) 0.0311(12) Uani 1 1 d D
H61 H 0.354(2) 0.291(2) 0.4709(16) 0.016(10) Uiso 1 1 d D
C62 C 0.2014(5) 0.3691(4) 0.4568(4) 0.0467(16) Uani 1 1 d .
H62 H 0.196(4) 0.370(3) 0.498(2) 0.022(14) Uiso 1 1 d .
C63 C 0.1128(4) 0.4069(3) 0.4143(4) 0.0480(16) Uani 1 1 d .
C64 C 0.1313(4) 0.4014(3) 0.3482(3) 0.0392(14) Uani 1 1 d .
C65 C -0.0005(5) 0.4308(4) 0.4323(5) 0.063(2) Uani 1 1 d .
H65 H -0.014(4) 0.439(3) 0.475(2) 0.029(15) Uiso 1 1 d .
C66 C -0.0887(5) 0.4321(4) 0.3911(5) 0.077(3) Uani 1 1 d .
H66 H -0.170(5) 0.444(4) 0.410(3) 0.065(17) Uiso 1 1 d .
C67 C -0.0690(5) 0.4105(4) 0.3293(4) 0.067(2) Uani 1 1 d .
C68 C 0.0443(4) 0.4027(3) 0.3066(3) 0.0479(17) Uani 1 1 d .
C69 C 0.0777(4) 0.3537(4) 0.2613(3) 0.0417(15) Uani 1 1 d .
C70 C -0.1479(5) 0.3749(5) 0.2934(5) 0.070(2) Uani 1 1 d D
H70 H -0.230(3) 0.388(4) 0.315(3) 0.069(17) Uiso 1 1 d D
C71 C -0.1120(6) 0.3266(5) 0.2495(5) 0.071(2) Uani 1 1 d .
H71 H -0.153(5) 0.294(4) 0.228(3) 0.07(2) Uiso 1 1 d .
C72 C 0.0053(5) 0.3081(4) 0.2347(3) 0.0530(18) Uani 1 1 d .
C73 C 0.0544(6) 0.2365(5) 0.2103(3) 0.0534(19) Uani 1 1 d .
H73 H 0.022(4) 0.203(3) 0.192(2) 0.025(14) Uiso 1 1 d .
C74 C 0.1632(5) 0.2064(4) 0.2220(2) 0.0422(15) Uani 1 1 d .
H74 H 0.186(4) 0.149(4) 0.208(3) 0.059(18) Uiso 1 1 d .
C75 C 0.6256(4) 0.0911(3) 0.3215(3) 0.0345(12) Uani 1 1 d .
C76 C 0.3517(3) 0.0219(3) 0.4408(2) 0.0220(10) Uani 1 1 d .
C77 C 0.2935(3) 0.0538(3) 0.4912(2) 0.0221(10) Uani 1 1 d D
H77 H 0.325(3) 0.110(2) 0.503(2) 0.026(11) Uiso 1 1 d D
C78 C 0.1976(4) 0.0093(3) 0.5305(2) 0.0243(11) Uani 1 1 d D
H78 H 0.154(3) 0.038(3) 0.5649(17) 0.027(12) Uiso 1 1 d D
C79 C 0.1491(4) -0.0682(3) 0.5185(2) 0.0263(11) Uani 1 1 d .
C80 C 0.2073(4) -0.1001(3) 0.4672(2) 0.0268(11) Uani 1 1 d .
H80 H 0.179(3) -0.153(3) 0.457(2) 0.030(12) Uiso 1 1 d .
C81 C 0.3049(4) -0.0570(3) 0.4296(2) 0.0240(11) Uani 1 1 d D
H81 H 0.344(3) -0.085(3) 0.3926(17) 0.037(13) Uiso 1 1 d D
C83 C -0.0024(5) -0.0815(4) 0.6107(3) 0.0393(14) Uani 1 1 d .
H83A H 0.040(3) -0.100(3) 0.648(2) 0.025(12) Uiso 1 1 d .
H83B H -0.009(3) -0.008(3) 0.596(2) 0.030(12) Uiso 1 1 d .
H83C H -0.076(4) -0.111(3) 0.625(2) 0.049(15) Uiso 1 1 d .
C84 C 0.0020(5) -0.1905(4) 0.5430(3) 0.0443(15) Uani 1 1 d D
H84A H -0.081(2) -0.197(3) 0.571(2) 0.059(16) Uiso 1 1 d D
H84B H -0.010(4) -0.178(3) 0.491(3) 0.046(15) Uiso 1 1 d .
H84C H 0.042(4) -0.241(4) 0.556(3) 0.046(17) Uiso 1 1 d .
C85 C 0.5392(4) 0.2137(3) 0.4108(2) 0.0208(11) Uani 1 1 d .
H85 H 0.584(4) 0.177(3) 0.435(2) 0.027(14) Uiso 1 1 d .
C86 C 0.5601(3) 0.3131(3) 0.4026(2) 0.0199(10) Uani 1 1 d .
C87 C 0.5987(4) 0.3371(3) 0.4561(2) 0.0238(11) Uani 1 1 d .
H87 H 0.612(3) 0.289(3) 0.495(2) 0.010(10) Uiso 1 1 d .
C88 C 0.6159(3) 0.4308(3) 0.4506(2) 0.0222(10) Uani 1 1 d D
H88 H 0.642(3) 0.447(2) 0.4928(14) 0.016(10) Uiso 1 1 d D
C89 C 0.5974(3) 0.5017(3) 0.3898(2) 0.0184(10) Uani 1 1 d .
C90 C 0.5603(3) 0.4792(3) 0.3354(2) 0.0191(10) Uani 1 1 d .
H90 H 0.547(3) 0.527(3) 0.293(2) 0.017(11) Uiso 1 1 d .
C91 C 0.5425(3) 0.3856(3) 0.3412(2) 0.0189(10) Uani 1 1 d D
H91 H 0.516(3) 0.365(2) 0.3014(14) 0.020(11) Uiso 1 1 d D
C92 C 0.6239(4) 0.6012(3) 0.3835(2) 0.0252(11) Uani 1 1 d .

loop_
_atom_site_aniso_label
_atom_site_aniso_U_11
_atom_site_aniso_U_22
_atom_site_aniso_U_33
_atom_site_aniso_U_23
_atom_site_aniso_U_13
_atom_site_aniso_U_12
Cl1 0.1228(15) 0.0515(9) 0.0643(12) -0.0137(9) 0.0250(11) -0.0132(10)
Cl2 0.0637(10) 0.0576(9) 0.0704(11) -0.0092(8) -0.0051(8) 0.0044(8)
Cl3 0.0627(10) 0.0650(10) 0.0614(10) -0.0289(8) -0.0108(8) 0.0063(8)
C43 0.075(4) 0.043(3) 0.048(4) -0.024(3) 0.014(3) -0.011(3)
Cl51 0.0795(10) 0.0513(9) 0.0396(9) -0.0188(7) 0.0031(8) -0.0113(8)
Cl52 0.0505(8) 0.0477(8) 0.0650(10) -0.0184(7) -0.0170(7) 0.0056(7)
Cl53 0.0665(10) 0.0679(10) 0.0564(10) -0.0264(8) -0.0019(8) 0.0243(8)
C93 0.048(3) 0.033(3) 0.041(3) -0.017(3) 0.001(3) -0.001(3)
F1 0.082(2) 0.079(2) 0.0239(17) -0.0130(17) -0.0176(16) 0.0286(19)
F2 0.0437(19) 0.077(2) 0.0348(18) -0.0256(16) 0.0032(14) 0.0031(16)
F3 0.080(2) 0.063(2) 0.052(2) -0.0424(17) 0.0040(17) -0.0124(18)
N1 0.042(2) 0.033(2) 0.026(2) -0.003(2) -0.007(2) 0.0041(19)
N26 0.049(3) 0.030(2) 0.038(3) -0.009(2) -0.005(2) 0.003(2)
N32 0.036(2) 0.028(2) 0.026(2) -0.0136(19) -0.0017(19) 0.0023(19)
C1 0.030(3) 0.018(2) 0.020(3) 0.002(2) -0.005(2) 0.000(2)
C2 0.031(3) 0.015(2) 0.025(3) -0.004(2) 0.000(2) -0.004(2)
C3 0.026(3) 0.016(2) 0.023(3) -0.002(2) 0.001(2) -0.011(2)
C4 0.024(2) 0.015(2) 0.024(3) -0.002(2) -0.010(2) 0.0017(19)
C5 0.031(3) 0.028(3) 0.031(3) -0.014(2) -0.006(2) 0.005(2)
C6 0.030(3) 0.026(3) 0.038(3) -0.014(2) -0.005(2) 0.004(2)
C7 0.038(3) 0.020(2) 0.038(3) -0.005(2) 0.003(2) 0.002(2)
C8 0.044(3) 0.023(2) 0.022(3) -0.016(2) -0.024(2) 0.021(2)
C9 0.032(3) 0.020(2) 0.027(3) -0.011(2) 0.008(2) -0.002(2)
C10 0.032(3) 0.028(3) 0.025(3) -0.010(2) 0.006(2) 0.006(2)
C11 0.030(3) 0.030(3) 0.028(3) -0.012(2) 0.008(2) -0.006(2)
C12 0.049(3) 0.031(3) 0.017(3) -0.006(2) 0.000(2) 0.004(3)
C13 0.032(3) 0.036(3) 0.019(3) -0.014(2) -0.003(2) 0.007(2)
C14 0.038(3) 0.027(3) 0.021(3) -0.010(2) -0.002(2) 0.001(2)
C15 0.044(3) 0.033(3) 0.045(4) -0.022(3) -0.005(3) 0.002(3)
C16 0.051(3) 0.032(3) 0.031(3) -0.019(3) -0.003(3) -0.002(2)
C17 0.024(3) 0.023(2) 0.026(3) -0.016(2) -0.005(2) 0.005(2)
C18 0.034(3) 0.026(3) 0.028(3) -0.015(2) 0.000(2) 0.002(2)
C19 0.025(3) 0.027(3) 0.043(3) -0.015(3) -0.001(2) -0.001(2)
C20 0.043(3) 0.029(3) 0.052(4) -0.020(3) 0.001(3) 0.000(2)
C21 0.048(3) 0.020(3) 0.051(4) -0.016(2) -0.001(3) -0.004(2)
C22 0.035(3) 0.013(2) 0.026(3) -0.009(2) 0.016(2) -0.007(2)
C23 0.055(4) 0.019(3) 0.032(3) -0.011(2) -0.004(3) -0.002(2)
C24 0.056(4) 0.017(3) 0.030(3) -0.001(2) 0.004(3) 0.001(2)
C25 0.040(3) 0.022(3) 0.023(3) -0.006(2) -0.003(2) -0.010(2)
C26 0.026(3) 0.019(2) 0.018(3) -0.005(2) 0.002(2) -0.009(2)
C27 0.026(3) 0.019(2) 0.017(3) -0.005(2) 0.004(2) -0.006(2)
C28 0.031(3) 0.019(2) 0.013(3) -0.002(2) -0.001(2) -0.002(2)
C29 0.025(3) 0.017(2) 0.025(3) -0.011(2) 0.000(2) -0.005(2)
C30 0.024(3) 0.032(3) 0.015(3) -0.006(2) 0.003(2) -0.005(2)
C31 0.028(3) 0.027(3) 0.018(3) -0.002(2) -0.001(2) -0.010(2)
C33 0.037(3) 0.026(3) 0.037(3) -0.007(3) -0.012(3) 0.007(3)
C34 0.036(3) 0.044(4) 0.043(4) -0.028(3) -0.001(3) 0.000(3)
C35 0.029(3) 0.018(2) 0.020(3) -0.004(2) -0.007(2) -0.002(2)
C36 0.019(2) 0.020(2) 0.023(3) -0.008(2) -0.005(2) 0.0003(19)
C37 0.028(3) 0.018(3) 0.029(3) -0.009(2) -0.007(2) 0.001(2)
C38 0.025(3) 0.026(3) 0.021(3) -0.005(2) -0.001(2) 0.004(2)
C39 0.022(2) 0.033(3) 0.020(3) -0.011(2) -0.008(2) 0.008(2)
C40 0.027(3) 0.026(3) 0.031(3) -0.015(2) -0.005(2) -0.001(2)
C41 0.030(3) 0.019(3) 0.028(3) -0.005(2) -0.008(2) -0.001(2)
C42 0.034(3) 0.042(3) 0.036(3) -0.011(3) -0.010(3) 0.008(2)
F51 0.0589(18) 0.0332(15) 0.0344(17) -0.0194(13) 0.0134(14) -0.0029(13)
F52 0.0481(16) 0.0224(14) 0.0369(17) -0.0025(13) -0.0148(14) 0.0053(12)
F53 0.0289(15) 0.0288(14) 0.0375(17) -0.0079(12) -0.0034(12) -0.0051(11)
N51 0.050(3) 0.030(3) 0.043(3) -0.016(2) -0.016(2) 0.012(2)
N75 0.043(3) 0.042(3) 0.063(3) -0.018(3) 0.013(3) 0.000(2)
N82 0.039(2) 0.029(2) 0.029(2) -0.0036(19) 0.003(2) -0.0141(19)
C51 0.030(3) 0.031(3) 0.027(3) -0.011(2) -0.012(2) 0.009(2)
C52 0.029(3) 0.018(2) 0.024(3) -0.004(2) -0.010(2) 0.004(2)
C53 0.025(3) 0.020(2) 0.016(2) -0.001(2) -0.013(2) 0.003(2)
C54 0.022(2) 0.017(2) 0.016(2) 0.0006(19) 0.0003(19) 0.0012(19)
C55 0.024(2) 0.014(2) 0.022(3) -0.002(2) 0.000(2) -0.0062(19)
C56 0.025(3) 0.020(2) 0.022(3) 0.001(2) 0.003(2) 0.000(2)
C57 0.039(3) 0.032(3) 0.018(3) 0.007(2) -0.001(2) -0.013(2)
C58 0.032(3) 0.018(2) 0.024(3) 0.010(2) 0.001(2) -0.006(2)
C59 0.028(3) 0.015(2) 0.041(3) 0.006(2) -0.001(2) -0.013(2)
C60 0.022(2) 0.022(2) 0.028(3) -0.005(2) 0.003(2) -0.008(2)
C61 0.027(3) 0.030(3) 0.038(3) -0.015(2) 0.007(2) -0.013(2)
C62 0.048(4) 0.043(3) 0.058(5) -0.035(3) 0.015(3) -0.021(3)
C63 0.030(3) 0.020(3) 0.097(5) -0.029(3) 0.013(3) -0.004(2)
C64 0.027(3) 0.014(2) 0.069(4) -0.006(3) 0.007(3) -0.006(2)
C65 0.046(4) 0.036(3) 0.114(7) -0.039(4) 0.018(4) -0.007(3)
C66 0.027(4) 0.022(3) 0.166(9) -0.019(4) 0.022(5) 0.005(3)
C67 0.046(4) 0.017(3) 0.113(6) 0.009(3) 0.004(4) 0.009(3)
C68 0.020(3) 0.012(3) 0.085(5) 0.020(3) -0.004(3) -0.006(2)
C69 0.037(3) 0.022(3) 0.043(4) 0.023(3) -0.013(3) -0.010(2)
C70 0.023(4) 0.032(4) 0.124(7) 0.024(4) -0.026(4) -0.001(3)
C71 0.061(5) 0.033(4) 0.085(6) 0.035(4) -0.035(4) -0.016(4)
C72 0.035(4) 0.045(4) 0.051(4) 0.029(3) -0.024(3) -0.014(3)
C73 0.070(5) 0.046(4) 0.031(4) 0.013(3) -0.025(3) -0.024(4)
C74 0.058(4) 0.044(3) 0.016(3) 0.007(3) -0.014(3) -0.025(3)
C75 0.034(3) 0.028(3) 0.044(3) -0.016(3) -0.005(3) 0.013(2)
C76 0.028(3) 0.018(2) 0.019(3) -0.004(2) -0.008(2) 0.001(2)
C77 0.025(3) 0.021(2) 0.019(3) -0.003(2) -0.010(2) -0.002(2)
C78 0.031(3) 0.022(2) 0.019(3) -0.004(2) -0.005(2) 0.000(2)
C79 0.032(3) 0.020(2) 0.019(3) 0.007(2) -0.010(2) -0.003(2)
C80 0.031(3) 0.017(2) 0.032(3) -0.005(2) -0.012(2) 0.001(2)
C81 0.030(3) 0.021(2) 0.022(3) -0.005(2) -0.011(2) 0.005(2)
C83 0.039(3) 0.044(4) 0.023(3) 0.006(3) -0.005(3) -0.016(3)
C84 0.047(4) 0.031(3) 0.051(4) -0.008(3) -0.006(3) -0.013(3)
C85 0.024(3) 0.019(2) 0.016(3) -0.002(2) -0.002(2) 0.003(2)
C86 0.019(2) 0.020(2) 0.019(3) -0.004(2) -0.002(2) 0.0003(19)
C87 0.031(3) 0.021(3) 0.014(3) 0.003(2) -0.006(2) 0.001(2)
C88 0.023(2) 0.031(3) 0.016(3) -0.012(2) -0.002(2) -0.003(2)
C89 0.018(2) 0.016(2) 0.018(3) -0.003(2) 0.0027(19) 0.0022(18)
C90 0.016(2) 0.024(3) 0.015(3) -0.004(2) 0.0020(19) -0.0040(19)
C91 0.016(2) 0.025(2) 0.015(2) -0.005(2) -0.0019(19) -0.0008(19)
C92 0.025(3) 0.030(3) 0.019(3) -0.009(2) 0.005(2) 0.005(2)

loop_
_atom_type_symbol
_atom_type_description
_atom_type_scat_dispersion_real
_atom_type_scat_dispersion_imag
_atom_type_scat_source
C C 0.0033 0.0016 'International Tables Vol C Tables 4.2.6.8 and 6.1.1.4'
H H 0.0000 0.0000 'International Tables Vol C Tables 4.2.6.8 and 6.1.1.4'
Cl Cl 0.1484 0.1585 'International Tables Vol C Tables 4.2.6.8 and 6.1.1.4'
N N 0.0061 0.0033 'International Tables Vol C Tables 4.2.6.8 and 6.1.1.4'
F F 0.0171 0.0103 'International Tables Vol C Tables 4.2.6.8 and 6.1.1.4'

loop_
_geom_angle_atom_site_label_1
_geom_angle_atom_site_label_2
_geom_angle_atom_site_label_3
_geom_angle
Cl1 C43 H43 108(3)
Cl2 C43 Cl1 110.1(4)
Cl2 C43 H43 112(3)
Cl3 C43 Cl1 110.7(3)
Cl3 C43 Cl2 110.4(3)
Cl3 C43 H43 106(3)
Cl51 C93 Cl53 110.6(3)
Cl51 C93 H93 112(3)
Cl52 C93 Cl51 110.6(3)
Cl52 C93 Cl53 110.1(3)
Cl52 C93 H93 108(2)
Cl53 C93 H93 105(3)
C29 N32 C33 120.2(4)
C29 N32 C34 121.2(4)
C34 N32 C33 117.8(4)
N1 C1 C2 178.1(5)
C1 C2 C25 113.0(4)
C3 C2 C1 125.7(4)
C3 C2 C25 121.3(4)
C2 C3 C4 118.9(4)
C2 C3 C26 123.7(4)
C26 C3 C4 117.4(4)
C3 C4 C5 113.0(4)
C35 C4 C3 118.5(4)
C35 C4 C5 128.5(4)
C6 C5 C4 116.6(4)
C10 C5 C4 121.8(4)
C10 C5 C6 121.2(4)
C5 C6 H6 121(3)
C7 C6 C5 121.8(5)
C7 C6 H6 117(3)
C6 C7 C24 130.3(5)
C8 C7 C6 114.3(4)
C8 C7 C24 114.0(5)
C7 C8 C9 124.8(4)
C7 C8 C22 121.7(4)
C9 C8 C22 107.2(4)
C8 C9 C10 121.3(4)
C18 C9 C8 109.2(4)
C18 C9 C10 123.7(4)
C5 C10 C9 115.0(4)
C11 C10 C5 130.0(4)
C11 C10 C9 113.7(4)
C10 C11 H11 120(2)
C10 C11 C12 121.9(4)
C12 C11 H11 117.4(19)
C11 C12 H12 117(3)
C13 C12 C11 123.1(4)
C13 C12 H12 120(3)
C12 C13 C14 132.0(4)
C12 C13 C18 113.7(4)
C14 C13 C18 112.7(4)
C13 C14 H14 118(3)
C15 C14 C13 124.4(5)
C15 C14 H14 118(3)
C14 C15 H15 125(3)
C14 C15 C16 121.4(5)
C16 C15 H15 112(3)
C15 C16 C19 129.0(5)
C17 C16 C15 113.1(4)
C17 C16 C19 116.3(4)
C16 C17 C22 120.2(4)
C18 C17 C16 124.5(4)
C18 C17 C22 109.3(4)
C9 C18 C13 123.0(4)
C9 C18 C17 108.5(4)
C17 C18 C13 122.0(4)
C16 C19 H19 120(2)
C20 C19 C16 119.8(4)
C20 C19 H19 120(2)
C19 C20 H20 118(3)
C19 C20 C21 123.3(5)
C21 C20 H20 118(3)
C20 C21 C23 128.6(5)
C22 C21 C20 114.1(5)
C22 C21 C23 116.6(5)
C17 C22 C8 105.7(4)
C21 C22 C8 122.9(4)
C21 C22 C17 125.2(4)
C21 C23 H23 122(3)
C24 C23 C21 117.8(5)
C24 C23 H23 120(3)
C7 C24 H24 100(3)
C23 C24 C7 125.2(5)
C23 C24 H24 134(3)
N26 C25 C2 175.8(5)
C27 C26 C3 119.0(4)
C31 C26 C3 124.5(4)
C31 C26 C27 116.5(4)
C26 C27 H27 118.1(19)
C28 C27 C26 121.2(4)
C28 C27 H27 120.5(19)
C27 C28 H28 118(3)
C27 C28 C29 122.1(4)
C29 C28 H28 120(3)
N32 C29 C28 122.3(4)
N32 C29 C30 120.9(4)
C28 C29 C30 116.8(4)
C29 C30 H30 119(2)
C31 C30 C29 120.9(4)
C31 C30 H30 120(2)
C26 C31 H31 116(3)
C30 C31 C26 122.5(4)
C30 C31 H31 121(3)
N32 C33 H33A 110(2)
N32 C33 H33B 110(2)
N32 C33 H33C 110(3)
H33A C33 H33B 109(3)
H33A C33 H33C 111(3)
H33B C33 H33C 107(3)
N32 C34 H34A 113(3)
N32 C34 H34B 113(3)
N32 C34 H34C 114(3)
H34A C34 H34B 102(4)
H34A C34 H34C 106(4)
H34B C34 H34C 108(4)
C4 C35 H35 115(2)
C4 C35 C36 129.9(4)
C36 C35 H35 115(2)
C37 C36 C35 118.3(4)
C41 C36 C35 124.6(4)
C41 C36 C37 117.1(4)
C36 C37 H37 117(3)
C38 C37 C36 121.2(4)
C38 C37 H37 122(3)
C37 C38 H38 121(2)
C37 C38 C39 120.5(4)
C39 C38 H38 118(2)
C38 C39 C42 119.1(4)
C40 C39 C38 119.3(4)
C40 C39 C42 121.5(4)
C39 C40 H40 120(2)
C41 C40 C39 120.2(4)
C41 C40 H40 119(2)
C36 C41 H41 113(2)
C40 C41 C36 121.6(4)
C40 C41 H41 125(2)
F1 C42 C39 110.8(4)
F2 C42 F1 104.6(4)
F2 C42 C39 112.5(4)
F3 C42 F1 107.4(4)
F3 C42 F2 106.8(4)
F3 C42 C39 114.2(4)
C79 N82 C83 121.0(4)
C79 N82 C84 121.0(4)
C83 N82 C84 116.8(4)
N51 C51 C52 176.6(5)
C51 C52 C75 114.6(4)
C53 C52 C51 123.9(4)
C53 C52 C75 121.6(4)
C52 C53 C54 118.9(4)
C52 C53 C76 124.3(4)
C76 C53 C54 116.7(4)
C55 C54 C53 115.1(3)
C85 C54 C53 119.0(4)
C85 C54 C55 125.9(4)
C56 C55 C54 116.8(4)
C56 C55 C60 120.6(4)
C60 C55 C54 122.4(4)
C55 C56 H56 117(3)
C55 C56 C57 122.8(5)
C57 C56 H56 120(3)
C58 C57 C56 114.6(5)
C58 C57 C74 115.4(5)
C74 C57 C56 128.6(5)
C57 C58 C59 122.9(4)
C57 C58 C69 122.0(5)
C69 C58 C59 108.4(5)
C60 C59 C58 123.2(4)
C60 C59 C64 123.4(5)
C64 C59 C58 107.5(4)
C59 C60 C55 114.1(4)
C59 C60 C61 114.7(4)
C61 C60 C55 130.1(4)
C60 C61 H61 118(2)
C62 C61 C60 120.9(5)
C62 C61 H61 121(2)
C61 C62 H62 116(3)
C61 C62 C63 123.3(6)
C63 C62 H62 120(3)
C62 C63 C65 130.2(7)
C64 C63 C62 114.4(5)
C64 C63 C65 113.8(6)
C59 C64 C68 107.7(5)
C63 C64 C59 122.3(5)
C63 C64 C68 123.7(5)
C63 C65 H65 116(3)
C66 C65 C63 122.1(8)
C66 C65 H65 122(3)
C65 C66 H66 117(3)
C65 C66 C67 121.4(6)
C67 C66 H66 121(3)
C66 C67 C70 129.4(7)
C68 C67 C66 115.7(7)
C68 C67 C70 113.4(8)
C67 C68 C64 121.6(7)
C69 C68 C64 109.6(5)
C69 C68 C67 122.4(6)
C68 C69 C58 106.8(5)
C72 C69 C58 122.5(6)
C72 C69 C68 124.7(5)
C67 C70 H70 105(3)
C71 C70 C67 122.0(6)
C71 C70 H70 133(3)
C70 C71 H71 130(4)
C70 C71 C72 122.8(7)
C72 C71 H71 107(4)
C69 C72 C71 113.5(7)
C69 C72 C73 115.5(5)
C73 C72 C71 129.4(6)
C72 C73 H73 127(3)
C74 C73 C72 121.5(6)
C74 C73 H73 111(3)
C57 C74 H74 123(3)
C73 C74 C57 121.6(6)
C73 C74 H74 115(3)
N75 C75 C52 176.6(5)
C77 C76 C53 119.6(4)
C77 C76 C81 116.9(4)
C81 C76 C53 123.4(4)
C76 C77 H77 121(2)
C78 C77 C76 122.5(4)
C78 C77 H77 117(2)
C77 C78 H78 120(2)
C77 C78 C79 120.8(4)
C79 C78 H78 119(2)
N82 C79 C78 121.2(4)
N82 C79 C80 122.0(4)
C78 C79 C80 116.7(4)
C79 C80 H80 121(3)
C81 C80 C79 122.1(4)
C81 C80 H80 117(3)
C76 C81 H81 121(2)
C80 C81 C76 121.0(4)
C80 C81 H81 118(2)
N82 C83 H83A 112(3)
N82 C83 H83B 109(2)
N82 C83 H83C 109(3)
H83A C83 H83B 108(4)
H83A C83 H83C 108(4)
H83B C83 H83C 111(4)
N82 C84 H84A 102(3)
N82 C84 H84B 111(2)
N82 C84 H84C 115(3)
H84A C84 H84B 108(4)
H84A C84 H84C 113(4)
H84B C84 H84C 107(4)
C54 C85 H85 118(3)
C54 C85 C86 127.7(4)
C86 C85 H85 114(3)
C87 C86 C85 119.9(4)
C87 C86 C91 118.6(4)
C91 C86 C85 121.5(4)
C86 C87 H87 118(2)
C86 C87 C88 121.1(4)
C88 C87 H87 121(2)
C87 C88 H88 119(2)
C89 C88 C87 119.7(4)
C89 C88 H88 121(2)
C88 C89 C92 118.5(4)
C90 C89 C88 120.1(4)
C90 C89 C92 121.3(4)
C89 C90 H90 122(2)
C89 C90 C91 120.1(4)
C91 C90 H90 118(2)
C86 C91 H91 117(2)
C90 C91 C86 120.3(4)
C90 C91 H91 123(2)
F51 C92 F52 107.4(3)
F51 C92 F53 105.4(4)
F51 C92 C89 112.6(3)
F52 C92 F53 106.0(3)
F52 C92 C89 113.3(4)
F53 C92 C89 111.5(3)

loop_
_geom_bond_atom_site_label_1
_geom_bond_atom_site_label_2
_geom_bond_distance
Cl1 C43 1.752(6)
Cl2 C43 1.751(6)
Cl3 C43 1.749(6)
C43 H43 0.98(5)
Cl51 C93 1.748(5)
Cl52 C93 1.741(5)
Cl53 C93 1.755(5)
C93 H93 0.99(4)
F1 C42 1.347(5)
F2 C42 1.336(5)
F3 C42 1.306(5)
N1 C1 1.136(5)
N26 C25 1.149(6)
N32 C29 1.358(5)
N32 C33 1.455(6)
N32 C34 1.433(6)
C1 C2 1.434(7)
C2 C3 1.369(6)
C2 C25 1.450(7)
C3 C4 1.479(6)
C3 C26 1.459(6)
C4 C5 1.500(6)
C4 C35 1.333(6)
C5 C6 1.437(6)
C5 C10 1.414(6)
C6 H6 0.94(5)
C6 C7 1.417(6)
C7 C8 1.375(6)
C7 C24 1.432(6)
C8 C9 1.394(6)
C8 C22 1.431(6)
C9 C10 1.417(6)
C9 C18 1.366(6)
C10 C11 1.403(6)
C11 H11 1.051(18)
C11 C12 1.428(7)
C12 H12 0.91(5)
C12 C13 1.387(6)
C13 C14 1.405(6)
C13 C18 1.423(6)
C14 H14 0.91(4)
C14 C15 1.381(6)
C15 H15 1.12(5)
C15 C16 1.427(7)
C16 C17 1.393(6)
C16 C19 1.439(6)
C17 C18 1.375(6)
C17 C22 1.406(6)
C19 H19 1.068(19)
C19 C20 1.390(7)
C20 H20 1.05(5)
C20 C21 1.418(7)
C21 C22 1.349(6)
C21 C23 1.465(7)
C23 H23 1.03(5)
C23 C24 1.375(7)
C24 H24 0.92(5)
C26 C27 1.414(6)
C26 C31 1.410(6)
C27 H27 1.057(18)
C27 C28 1.365(6)
C28 H28 0.91(4)
C28 C29 1.398(6)
C29 C30 1.426(6)
C30 H30 1.042(19)
C30 C31 1.352(6)
C31 H31 0.96(4)
C33 H33A 1.10(4)
C33 H33B 0.97(4)
C33 H33C 0.96(5)
C34 H34A 1.09(2)
C34 H34B 0.94(4)
C34 H34C 0.99(5)
C35 H35 1.031(18)
C35 C36 1.465(6)
C36 C37 1.402(6)
C36 C41 1.388(6)
C37 H37 0.90(4)
C37 C38 1.360(6)
C38 H38 1.04(4)
C38 C39 1.381(6)
C39 C40 1.377(6)
C39 C42 1.486(7)
C40 H40 1.037(19)
C40 C41 1.365(6)
C41 H41 0.93(4)
F51 C92 1.333(5)
F52 C92 1.336(5)
F53 C92 1.341(5)
N51 C51 1.147(5)
N75 C75 1.146(6)
N82 C79 1.355(5)
N82 C83 1.438(7)
N82 C84 1.449(6)
C51 C52 1.435(6)
C52 C53 1.357(6)
C52 C75 1.443(7)
C53 C54 1.490(6)
C53 C76 1.449(6)
C54 C55 1.481(6)
C54 C85 1.338(6)
C55 C56 1.401(6)
C55 C60 1.441(6)
C56 H56 0.92(4)
C56 C57 1.434(6)
C57 C58 1.359(7)
C57 C74 1.429(7)
C58 C59 1.410(7)
C58 C69 1.409(7)
C59 C60 1.394(6)
C59 C64 1.396(7)
C60 C61 1.423(6)
C61 H61 1.045(18)
C61 C62 1.392(7)
C62 H62 0.85(4)
C62 C63 1.421(8)
C63 C64 1.382(8)
C63 C65 1.423(8)
C64 C68 1.398(7)
C65 H65 0.92(4)
C65 C66 1.404(10)
C66 H66 1.03(6)
C66 C67 1.406(10)
C67 C68 1.388(8)
C67 C70 1.452(10)
C68 C69 1.386(8)
C69 C72 1.364(7)
C70 H70 1.07(2)
C70 C71 1.362(10)
C71 H71 0.92(6)
C71 C72 1.429(10)
C72 C73 1.416(9)
C73 H73 0.83(4)
C73 C74 1.374(8)
C74 H74 1.01(5)
C76 C77 1.393(6)
C76 C81 1.405(6)
C77 H77 1.036(19)
C77 C78 1.367(6)
C78 H78 1.033(19)
C78 C79 1.404(6)
C79 C80 1.408(6)
C80 H80 0.96(4)
C80 C81 1.365(6)
C81 H81 1.049(19)
C83 H83A 0.92(4)
C83 H83B 1.04(4)
C83 H83C 0.96(5)
C84 H84A 1.07(2)
C84 H84B 1.05(5)
C84 H84C 0.86(5)
C85 H85 0.84(4)
C85 C86 1.464(6)
C86 C87 1.383(6)
C86 C91 1.401(6)
C87 H87 0.91(4)
C87 C88 1.385(6)
C88 H88 1.047(19)
C88 C89 1.383(6)
C89 C90 1.380(6)
C89 C92 1.488(6)
C90 H90 0.96(4)
C90 C91 1.384(6)
C91 H91 1.037(19)

loop_
_geom_torsion_atom_site_label_1
_geom_torsion_atom_site_label_2
_geom_torsion_atom_site_label_3
_geom_torsion_atom_site_label_4
_geom_torsion
N1 C1 C2 C3 129(13)
N1 C1 C2 C25 -50(13)
N32 C29 C30 C31 -179.1(4)
C1 C2 C3 C4 -172.1(4)
C1 C2 C3 C26 6.6(6)
C1 C2 C25 N26 -15(6)
C2 C3 C4 C5 -118.7(4)
C2 C3 C4 C35 64.2(5)
C2 C3 C26 C27 -151.4(4)
C2 C3 C26 C31 28.1(6)
C3 C2 C25 N26 166(6)
C3 C4 C5 C6 41.2(5)
C3 C4 C5 C10 -131.7(4)
C3 C4 C35 C36 178.1(4)
C3 C26 C27 C28 178.3(4)
C3 C26 C31 C30 179.8(4)
C4 C3 C26 C27 27.2(5)
C4 C3 C26 C31 -153.2(4)
C4 C5 C6 C7 -172.3(4)
C4 C5 C10 C9 -177.8(4)
C4 C5 C10 C11 16.7(8)
C4 C35 C36 C37 -144.0(4)
C4 C35 C36 C41 35.9(7)
C5 C4 C35 C36 1.5(7)
C5 C6 C7 C8 -10.3(6)
C5 C6 C7 C24 155.0(5)
C5 C10 C11 C12 158.5(5)
C6 C5 C10 C9 9.6(6)
C6 C5 C10 C11 -155.8(5)
C6 C7 C8 C9 10.0(7)
C6 C7 C8 C22 158.4(4)
C6 C7 C24 C23 -153.8(5)
C7 C8 C9 C10 0.3(7)
C7 C8 C9 C18 154.4(4)
C7 C8 C22 C17 -155.7(4)
C7 C8 C22 C21 -2.1(7)
C8 C7 C24 C23 11.6(7)
C8 C9 C10 C5 -10.3(6)
C8 C9 C10 C11 157.6(4)
C8 C9 C18 C13 -153.4(4)
C8 C9 C18 C17 -1.2(5)
C9 C8 C22 C17 -2.5(5)
C9 C8 C22 C21 151.1(4)
C9 C10 C11 C12 -7.1(6)
C10 C5 C6 C7 0.6(7)
C10 C9 C18 C13 0.0(7)
C10 C9 C18 C17 152.2(4)
C10 C11 C12 C13 -0.2(7)
C11 C12 C13 C14 -156.5(5)
C11 C12 C13 C18 7.4(7)
C12 C13 C14 C15 153.5(5)
C12 C13 C18 C9 -7.3(6)
C12 C13 C18 C17 -156.0(4)
C13 C14 C15 C16 -0.9(7)
C14 C13 C18 C9 159.7(4)
C14 C13 C18 C17 11.1(6)
C14 C15 C16 C17 11.6(7)
C14 C15 C16 C19 -153.2(5)
C15 C16 C17 C18 -11.2(7)
C15 C16 C17 C22 -160.8(4)
C15 C16 C19 C20 157.8(5)
C16 C17 C18 C9 -152.9(4)
C16 C17 C18 C13 -0.3(7)
C16 C17 C22 C8 155.7(4)
C16 C17 C22 C21 2.8(7)
C16 C19 C20 C21 -1.4(7)
C17 C16 C19 C20 -6.6(6)
C18 C9 C10 C5 -160.6(4)
C18 C9 C10 C11 7.3(6)
C18 C13 C14 C15 -10.5(7)
C18 C17 C22 C8 1.9(5)
C18 C17 C22 C21 -151.0(4)
C19 C16 C17 C18 155.7(4)
C19 C16 C17 C22 6.1(6)
C19 C20 C21 C22 9.6(7)
C19 C20 C21 C23 -159.8(5)
C20 C21 C22 C8 -158.9(4)
C20 C21 C22 C17 -10.4(6)
C20 C21 C23 C24 159.5(5)
C21 C23 C24 C7 -2.2(7)
C22 C8 C9 C10 -151.8(4)
C22 C8 C9 C18 2.3(5)
C22 C17 C18 C9 -0.5(5)
C22 C17 C18 C13 152.1(4)
C22 C21 C23 C24 -9.6(6)
C23 C21 C22 C8 11.9(6)
C23 C21 C22 C17 160.4(4)
C24 C7 C8 C9 -157.8(4)
C24 C7 C8 C22 -9.4(6)
C25 C2 C3 C4 6.3(6)
C25 C2 C3 C26 -175.0(4)
C26 C3 C4 C5 62.6(4)
C26 C3 C4 C35 -114.5(4)
C26 C27 C28 C29 2.3(6)
C27 C26 C31 C30 -0.6(6)
C27 C28 C29 N32 177.1(4)
C27 C28 C29 C30 -1.2(6)
C28 C29 C30 C31 -0.8(6)
C29 C30 C31 C26 1.7(6)
C31 C26 C27 C28 -1.4(6)
C33 N32 C29 C28 9.3(6)
C33 N32 C29 C30 -172.5(4)
C34 N32 C29 C28 179.2(4)
C34 N32 C29 C30 -2.6(6)
C35 C4 C5 C6 -142.1(5)
C35 C4 C5 C10 45.1(6)
C35 C36 C37 C38 177.2(4)
C35 C36 C41 C40 -178.4(4)
C36 C37 C38 C39 1.5(6)
C37 C36 C41 C40 1.5(6)
C37 C38 C39 C40 1.0(6)
C37 C38 C39 C42 179.5(4)
C38 C39 C40 C41 -2.2(6)
C38 C39 C42 F1 51.2(6)
C38 C39 C42 F2 -65.5(5)
C38 C39 C42 F3 172.6(4)
C39 C40 C41 C36 0.9(7)
C40 C39 C42 F1 -130.4(4)
C40 C39 C42 F2 113.0(5)
C40 C39 C42 F3 -9.0(6)
C41 C36 C37 C38 -2.7(6)
C42 C39 C40 C41 179.4(4)
N51 C51 C52 C53 -108(9)
N51 C51 C52 C75 73(9)
N82 C79 C80 C81 176.2(4)
C51 C52 C53 C54 171.4(4)
C51 C52 C53 C76 -10.1(7)
C51 C52 C75 N75 47(9)
C52 C53 C54 C55 118.6(4)
C52 C53 C54 C85 -62.1(5)
C52 C53 C76 C77 152.0(4)
C52 C53 C76 C81 -32.1(6)
C53 C52 C75 N75 -132(8)
C53 C54 C55 C56 -39.3(5)
C53 C54 C55 C60 134.9(4)
C53 C54 C85 C86 178.1(4)
C53 C76 C77 C78 178.8(4)
C53 C76 C81 C80 -176.6(4)
C54 C53 C76 C77 -29.5(5)
C54 C53 C76 C81 146.5(4)
C54 C55 C56 C57 175.7(4)
C54 C55 C60 C59 174.5(3)
C54 C55 C60 C61 -18.7(6)
C54 C85 C86 C87 141.9(5)
C54 C85 C86 C91 -38.5(7)
C55 C54 C85 C86 -2.7(7)
C55 C56 C57 C58 9.7(6)
C55 C56 C57 C74 -156.2(5)
C55 C60 C61 C62 -159.3(4)
C56 C55 C60 C59 -11.5(5)
C56 C55 C60 C61 155.3(4)
C56 C57 C58 C59 -10.5(6)
C56 C57 C58 C69 -158.6(4)
C56 C57 C74 C73 156.3(5)
C57 C58 C59 C60 0.1(7)
C57 C58 C59 C64 -153.5(4)
C57 C58 C69 C68 154.0(4)
C57 C58 C69 C72 0.1(7)
C58 C57 C74 C73 -9.5(7)
C58 C59 C60 C55 11.1(6)
C58 C59 C60 C61 -157.9(4)
C58 C59 C64 C63 153.7(4)
C58 C59 C64 C68 0.9(5)
C58 C69 C72 C71 157.9(5)
C58 C69 C72 C73 -9.3(7)
C59 C58 C69 C68 1.9(5)
C59 C58 C69 C72 -152.0(5)
C59 C60 C61 C62 7.5(6)
C59 C64 C68 C67 152.8(5)
C59 C64 C68 C69 0.3(5)
C60 C55 C56 C57 1.4(6)
C60 C59 C64 C63 0.1(7)
C60 C59 C64 C68 -152.7(4)
C60 C61 C62 C63 1.4(7)
C61 C62 C63 C64 -9.4(7)
C61 C62 C63 C65 155.7(5)
C62 C63 C64 C59 8.7(6)
C62 C63 C64 C68 157.1(4)
C62 C63 C65 C66 -154.7(6)
C63 C64 C68 C67 0.5(7)
C63 C64 C68 C69 -152.0(5)
C63 C65 C66 C67 -0.6(9)
C64 C59 C60 C55 160.6(4)
C64 C59 C60 C61 -8.4(6)
C64 C63 C65 C66 10.5(8)
C64 C68 C69 C58 -1.3(5)
C64 C68 C69 C72 151.8(4)
C65 C63 C64 C59 -159.0(4)
C65 C63 C64 C68 -10.5(7)
C65 C66 C67 C68 -9.6(8)
C65 C66 C67 C70 155.2(6)
C66 C67 C68 C64 9.8(7)
C66 C67 C68 C69 158.8(5)
C66 C67 C70 C71 -156.2(6)
C67 C68 C69 C58 -153.6(5)
C67 C68 C69 C72 -0.4(8)
C67 C70 C71 C72 -0.7(9)
C68 C67 C70 C71 8.9(8)
C68 C69 C72 C71 8.8(7)
C68 C69 C72 C73 -158.5(5)
C69 C58 C59 C60 151.9(4)
C69 C58 C59 C64 -1.7(5)
C69 C72 C73 C74 9.0(7)
C70 C67 C68 C64 -157.4(5)
C70 C67 C68 C69 -8.4(7)
C70 C71 C72 C69 -8.1(8)
C70 C71 C72 C73 157.0(6)
C71 C72 C73 C74 -155.9(6)
C72 C73 C74 C57 0.4(8)
C74 C57 C58 C59 157.4(4)
C74 C57 C58 C69 9.3(6)
C75 C52 C53 C54 -9.8(6)
C75 C52 C53 C76 168.7(4)
C76 C53 C54 C55 -60.0(5)
C76 C53 C54 C85 119.3(4)
C76 C77 C78 C79 -4.1(6)
C77 C76 C81 C80 -0.5(6)
C77 C78 C79 N82 -174.2(4)
C77 C78 C79 C80 3.4(6)
C78 C79 C80 C81 -1.5(6)
C79 C80 C81 C76 0.1(6)
C81 C76 C77 C78 2.6(6)
C83 N82 C79 C78 -9.8(6)
C83 N82 C79 C80 172.7(4)
C84 N82 C79 C78 -176.9(5)
C84 N82 C79 C80 5.6(7)
C85 C54 C55 C56 141.5(4)
C85 C54 C55 C60 -44.3(6)
C85 C86 C87 C88 -178.0(4)
C85 C86 C91 C90 178.4(4)
C86 C87 C88 C89 -1.9(6)
C87 C86 C91 C90 -1.9(6)
C87 C88 C89 C90 1.1(6)
C87 C88 C89 C92 -176.0(4)
C88 C89 C90 C91 -0.7(6)
C88 C89 C92 F51 -44.7(5)
C88 C89 C92 F52 -166.9(4)
C88 C89 C92 F53 73.6(5)
C89 C90 C91 C86 1.2(6)
C90 C89 C92 F51 138.3(4)
C90 C89 C92 F52 16.1(6)
C90 C89 C92 F53 -103.4(5)
C91 C86 C87 C88 2.3(6)
C92 C89 C90 C91 176.2(4)
